data_7236387
loop_
_publ_author_name
'Xu, Yuangang'
'Shen, Cheng'
'Lin, Qiuhan'
'Wang, Pengcheng'
'Jiang, Chao'
'Lu, Ming'

_publ_section_title
;
 1-Nitro-2-trinitromethyl substituted imidazoles: a new family of high
 performance energetic materials
;
_journal_issue 45
_journal_name_full 'Journal of Materials Chemistry A'
_journal_page_first 17791
_journal_paper_doi 10.1039/C6TA08831G
_journal_volume 4
_journal_year 2016
_chemical_formula_moiety 'C4 H6 N4 O6'
_chemical_formula_sum 'C4 H6 N4 O6'
_chemical_formula_weight 206.13
_space_group_crystal_system monoclinic
_space_group_IT_number 14
_space_group_name_Hall '-P 2ybc'
_space_group_name_H-M_alt 'P 1 21/c 1'
_atom_sites_solution_hydrogens mixed
_atom_sites_solution_primary dual
_audit_creation_date 2016-10-21
_audit_creation_method
;
Olex2 1.2-beta
(compiled 2016.09.09 svn.r3337 for OlexSys, GUI svn.r5227)
;
_audit_update_record
;
2016-10-26 deposited with the CCDC.
2016-10-27 downloaded from the CCDC.
;
_cell_angle_alpha 90
_cell_angle_beta 98.46(3)
_cell_angle_gamma 90
_cell_formula_units_Z 8
_cell_length_a 11.531(2)
_cell_length_b 7.5300(15)
_cell_length_c 17.166(3)
_cell_measurement_reflns_used 25
_cell_measurement_temperature 293(2)
_cell_measurement_theta_max 13
_cell_measurement_theta_min 9
_cell_volume 1474.3(5)
_computing_molecular_graphics 'Olex2 (Dolomanov et al., 2009)'
_computing_publication_material 'Olex2 (Dolomanov et al., 2009)'
_computing_structure_refinement 'ShelXL (Sheldrick, 2015)'
_computing_structure_solution 'ShelXT (Sheldrick, 2015)'
_diffrn_ambient_temperature 293.0
_diffrn_measured_fraction_theta_full 1.000
_diffrn_measured_fraction_theta_max 1.000
_diffrn_measurement_device_type 'Nonius CAD4'
_diffrn_measurement_method \w/2\q
_diffrn_radiation_type MoK\a
_diffrn_radiation_wavelength 0.71073
_diffrn_reflns_av_unetI/netI 0.0317
_diffrn_reflns_Laue_measured_fraction_full 1.000
_diffrn_reflns_Laue_measured_fraction_max 1.000
_diffrn_reflns_number 2702
_diffrn_reflns_point_group_measured_fraction_full 1.000
_diffrn_reflns_point_group_measured_fraction_max 1.000
_diffrn_reflns_theta_full 25.242
_diffrn_reflns_theta_max 25.365
_diffrn_reflns_theta_min 1.785
_exptl_absorpt_coefficient_mu 0.175
_exptl_absorpt_correction_T_max 0.9827
_exptl_absorpt_correction_T_min 0.9659
_exptl_absorpt_correction_type multi-scan
_exptl_crystal_colour colourless
_exptl_crystal_colour_primary colourless
_exptl_crystal_density_diffrn 1.857
_exptl_crystal_density_method 'not measured'
_exptl_crystal_description block
_exptl_crystal_F_000 848
_exptl_crystal_size_max 0.2
_exptl_crystal_size_mid 0.2
_exptl_crystal_size_min 0.1
_refine_diff_density_max 0.378
_refine_diff_density_min -0.398
_refine_diff_density_rms 0.069
_refine_ls_extinction_method none
_refine_ls_goodness_of_fit_ref 1.041
_refine_ls_hydrogen_treatment mixed
_refine_ls_matrix_type full
_refine_ls_number_parameters 257
_refine_ls_number_reflns 2702
_refine_ls_number_restraints 13
_refine_ls_restrained_S_all 1.101
_refine_ls_R_factor_all 0.0758
_refine_ls_R_factor_gt 0.0570
_refine_ls_shift/su_max 0.000
_refine_ls_shift/su_mean 0.000
_refine_ls_structure_factor_coef Fsqd
_refine_ls_weighting_details 'w=1/[\s^2^(Fo^2^)+(0.1036P)^2^+0.4315P] where P=(Fo^2^+2Fc^2^)/3'
_refine_ls_weighting_scheme calc
_refine_ls_wR_factor_gt 0.1528
_refine_ls_wR_factor_ref 0.1644
_reflns_Friedel_coverage 0.000
_reflns_number_gt 2043
_reflns_number_total 2702
_reflns_threshold_expression 'I > 2\s(I)'
_cod_data_source_file c6ta08831g2.cif
_cod_data_source_block x
_cod_database_code 7236387
_shelx_space_group_comment
;
The symmetry employed for this shelxl refinement is uniquely defined
by the following loop, which should always be used as a source of
symmetry information in preference to the above space-group names.
They are only intended as comments.
;
_shelx_estimated_absorpt_t_max 0.983
_shelx_estimated_absorpt_t_min 0.966
_olex2_refinement_description
;
1. Fixed Uiso
 At 1.2 times of:
  All C(H) groups, All N(H) groups
 At 1.5 times of:
  All O(H) groups
2. Restrained distances
 N2-H2
 0.84 with sigma of 0.02
3. Uiso/Uaniso restraints and constraints
Uanis(O4) \\sim Ueq, Uanis(O3) \\sim Ueq: with sigma of 0.005 and sigma for
terminal atoms of 0.01
4.a Ternary CH refined with riding coordinates:
 C1(H1b), C2(H2b), C5(H5a), C6(H6a)
4.b Aromatic/amide H refined with riding coordinates:
 N1(H1a), N5(H5), N6(H6)
4.c Tetrahedral OH refined with riding coordinates:
 O1(H1), O2(H2a), O7(H7), O8(H8)
;
_shelx_shelxl_version_number 2014/7
_olex2_submission_special_instructions 'No special instructions were received'

loop_
_space_group_symop_operation_xyz
'x, y, z'
'-x, y+1/2, -z+1/2'
'-x, -y, -z'
'x, -y-1/2, z-1/2'

loop_
_atom_site_label
_atom_site_type_symbol
_atom_site_fract_x
_atom_site_fract_y
_atom_site_fract_z
_atom_site_U_iso_or_equiv
_atom_site_adp_type
_atom_site_occupancy
_atom_site_site_symmetry_order
_atom_site_calc_flag
_atom_site_refinement_flags_posn
_atom_site_refinement_flags_adp
O1 O 0.1190(2) 0.1456(3) 0.68872(13) 0.0451(6) Uani 1 1 d . .
H1 H 0.0504 0.1618 0.6695 0.068 Uiso 1 1 calc R .
N1 N 0.1112(2) 0.3085(4) 0.80464(14) 0.0384(7) Uani 1 1 d . .
H1A H 0.0435 0.3532 0.8082 0.046 Uiso 1 1 calc R .
C1 C 0.1616(3) 0.2961(4) 0.73186(16) 0.0329(7) Uani 1 1 d . .
H1B H 0.1489 0.4049 0.7004 0.040 Uiso 1 1 calc R .
N2 N 0.2859(2) 0.2047(4) 0.84262(14) 0.0331(6) Uani 1 1 d D .
O2 O 0.35508(19) 0.4243(3) 0.76455(14) 0.0469(6) Uani 1 1 d . .
H2A H 0.4059 0.4143 0.7361 0.070 Uiso 1 1 calc R .
C2 C 0.2904(2) 0.2665(4) 0.76269(17) 0.0310(7) Uani 1 1 d . .
H2B H 0.3238 0.1754 0.7318 0.037 Uiso 1 1 calc R .
N3 N 0.0422(2) 0.2540(4) 0.95948(14) 0.0413(7) Uani 1 1 d . .
C3 C 0.1841(2) 0.2410(4) 0.86527(16) 0.0284(6) Uani 1 1 d . .
O3 O 0.0198(2) 0.2423(6) 1.02242(16) 0.1002(14) Uani 1 1 d . U
N4 N 0.2351(2) 0.1363(3) 1.00247(14) 0.0323(6) Uani 1 1 d . .
C4 C 0.1546(2) 0.2109(4) 0.94210(16) 0.0309(6) Uani 1 1 d . .
O4 O -0.0305(2) 0.3138(5) 0.90732(15) 0.0830(11) Uani 1 1 d . U
N5 N 0.4293(2) 0.6975(3) 0.98644(14) 0.0320(6) Uani 1 1 d . .
H5 H 0.4935 0.6816 0.9673 0.038 Uiso 1 1 calc R .
C5 C 0.4215(2) 0.6999(4) 1.06974(16) 0.0317(7) Uani 1 1 d . .
H5A H 0.4672 0.6009 1.0955 0.038 Uiso 1 1 calc R .
O5 O 0.33829(17) 0.1184(3) 0.98993(12) 0.0398(6) Uani 1 1 d . .
N6 N 0.24187(19) 0.7108(3) 0.98897(13) 0.0312(6) Uani 1 1 d . .
H6 H 0.1685 0.7290 0.9733 0.037 Uiso 1 1 calc R .
C6 C 0.2904(2) 0.6631(4) 1.06929(16) 0.0316(7) Uani 1 1 d . .
H6A H 0.2580 0.7373 1.1077 0.038 Uiso 1 1 calc R .
O6 O 0.2068(2) 0.0856(4) 1.06446(12) 0.0523(7) Uani 1 1 d . .
O7 O 0.46150(17) 0.8590(3) 1.10622(12) 0.0361(5) Uani 1 1 d . .
H7 H 0.4876 0.9230 1.0743 0.054 Uiso 1 1 calc R .
N7 N 0.1920(2) 0.7705(4) 0.81785(14) 0.0339(6) Uani 1 1 d . .
C7 C 0.3246(2) 0.7229(4) 0.94270(16) 0.0255(6) Uani 1 1 d . .
N8 N 0.4003(2) 0.7868(3) 0.81838(14) 0.0323(6) Uani 1 1 d . .
O8 O 0.27278(19) 0.4828(3) 1.08258(13) 0.0429(6) Uani 1 1 d . .
H8 H 0.2265 0.4715 1.1142 0.064 Uiso 1 1 calc R .
C8 C 0.3062(2) 0.7581(4) 0.86000(15) 0.0273(6) Uani 1 1 d . .
O9 O 0.1132(2) 0.7996(5) 0.85575(14) 0.0632(8) Uani 1 1 d . .
O10 O 0.1724(2) 0.7548(4) 0.74668(12) 0.0518(7) Uani 1 1 d . .
O11 O 0.50033(18) 0.7425(3) 0.85091(13) 0.0450(6) Uani 1 1 d . .
O12 O 0.3855(2) 0.8577(3) 0.75359(13) 0.0473(6) Uani 1 1 d . .
H2 H 0.343(4) 0.176(9) 0.876(3) 0.13(2) Uiso 1 1 d D .

loop_
_atom_site_aniso_label
_atom_site_aniso_U_11
_atom_site_aniso_U_22
_atom_site_aniso_U_33
_atom_site_aniso_U_23
_atom_site_aniso_U_13
_atom_site_aniso_U_12
O1 0.0388(12) 0.0546(15) 0.0396(12) -0.0074(11) -0.0015(9) 0.0014(11)
N1 0.0306(13) 0.0541(17) 0.0306(13) 0.0026(12) 0.0050(10) 0.0170(12)
C1 0.0396(17) 0.0348(16) 0.0257(14) 0.0031(12) 0.0089(12) 0.0060(13)
N2 0.0257(13) 0.0444(15) 0.0288(13) 0.0028(11) 0.0026(10) 0.0053(11)
O2 0.0407(12) 0.0439(14) 0.0601(15) -0.0041(11) 0.0212(11) -0.0085(10)
C2 0.0315(15) 0.0343(16) 0.0293(14) -0.0030(12) 0.0115(12) 0.0011(12)
N3 0.0283(13) 0.073(2) 0.0234(13) 0.0000(13) 0.0052(10) -0.0007(13)
C3 0.0266(14) 0.0314(16) 0.0262(14) -0.0027(12) 0.0012(11) 0.0023(11)
O3 0.0437(16) 0.216(4) 0.0422(16) 0.018(2) 0.0108(12) 0.036(2)
N4 0.0397(14) 0.0300(13) 0.0267(12) 0.0005(10) 0.0030(10) 0.0014(11)
C4 0.0240(14) 0.0395(17) 0.0283(14) -0.0023(13) 0.0010(11) 0.0050(12)
O4 0.0434(15) 0.160(3) 0.0498(16) 0.0276(18) 0.0193(12) 0.0491(18)
N5 0.0211(12) 0.0426(15) 0.0321(13) -0.0018(11) 0.0038(9) 0.0046(10)
C5 0.0269(15) 0.0373(17) 0.0300(15) 0.0013(12) 0.0013(11) 0.0023(12)
O5 0.0299(11) 0.0526(14) 0.0353(11) 0.0014(10) -0.0006(9) 0.0077(10)
N6 0.0190(11) 0.0464(15) 0.0279(12) 0.0025(11) 0.0027(9) 0.0003(10)
C6 0.0315(15) 0.0341(17) 0.0278(14) 0.0017(12) 0.0000(12) 0.0002(12)
O6 0.0655(16) 0.0639(16) 0.0298(11) 0.0138(11) 0.0147(11) 0.0157(13)
O7 0.0332(11) 0.0394(13) 0.0341(11) -0.0017(9) -0.0007(8) -0.0025(9)
N7 0.0275(12) 0.0425(15) 0.0313(13) 0.0008(11) 0.0034(10) 0.0005(11)
C7 0.0207(13) 0.0251(14) 0.0309(14) -0.0030(11) 0.0039(11) -0.0010(11)
N8 0.0349(14) 0.0315(14) 0.0312(13) -0.0030(11) 0.0071(10) -0.0014(11)
O8 0.0464(13) 0.0370(13) 0.0462(13) 0.0078(10) 0.0100(10) -0.0054(10)
C8 0.0272(14) 0.0316(16) 0.0239(14) -0.0005(11) 0.0061(11) 0.0002(11)
O9 0.0316(12) 0.119(3) 0.0364(13) 0.0073(14) -0.0022(10) 0.0059(14)
O10 0.0488(14) 0.0773(19) 0.0259(12) 0.0013(11) -0.0055(10) 0.0068(13)
O11 0.0286(12) 0.0636(16) 0.0440(13) 0.0006(11) 0.0089(9) -0.0003(10)
O12 0.0588(15) 0.0501(15) 0.0361(13) 0.0088(11) 0.0169(11) 0.0045(12)

loop_
_atom_type_symbol
_atom_type_description
_atom_type_scat_dispersion_real
_atom_type_scat_dispersion_imag
_atom_type_scat_source
C C 0.0033 0.0016 'International Tables Vol C Tables 4.2.6.8 and 6.1.1.4'
H H 0.0000 0.0000 'International Tables Vol C Tables 4.2.6.8 and 6.1.1.4'
N N 0.0061 0.0033 'International Tables Vol C Tables 4.2.6.8 and 6.1.1.4'
O O 0.0106 0.0060 'International Tables Vol C Tables 4.2.6.8 and 6.1.1.4'

loop_
_geom_angle_atom_site_label_1
_geom_angle_atom_site_label_2
_geom_angle_atom_site_label_3
_geom_angle
C1 O1 H1 109.5
C1 N1 H1A 124.5
C3 N1 H1A 124.5
C3 N1 C1 111.0(2)
O1 C1 N1 110.6(3)
O1 C1 H1B 111.9
O1 C1 C2 108.3(2)
N1 C1 H1B 111.9
N1 C1 C2 101.8(2)
C2 C1 H1B 111.9
C2 N2 H2 126(4)
C3 N2 C2 111.6(2)
C3 N2 H2 120(4)
C2 O2 H2A 109.5
C1 C2 H2B 110.9
N2 C2 C1 101.9(2)
N2 C2 H2B 110.9
O2 C2 C1 112.0(3)
O2 C2 N2 110.0(2)
O2 C2 H2B 110.9
O3 N3 C4 121.4(3)
O3 N3 O4 119.5(3)
O4 N3 C4 118.9(2)
N1 C3 C4 124.8(3)
N2 C3 N1 109.5(3)
N2 C3 C4 125.7(3)
O5 N4 C4 117.4(2)
O6 N4 C4 122.5(3)
O6 N4 O5 120.1(2)
N3 C4 C3 120.7(2)
N4 C4 N3 117.7(2)
N4 C4 C3 121.6(2)
C5 N5 H5 124.1
C7 N5 H5 124.1
C7 N5 C5 111.7(2)
N5 C5 H5A 109.2
N5 C5 C6 101.4(2)
C6 C5 H5A 109.2
O7 C5 N5 112.9(2)
O7 C5 H5A 109.2
O7 C5 C6 114.6(2)
C6 N6 H6 124.1
C7 N6 H6 124.1
C7 N6 C6 111.9(2)
C5 C6 H6A 111.5
N6 C6 C5 101.6(2)
N6 C6 H6A 111.5
O8 C6 C5 110.0(2)
O8 C6 N6 110.5(2)
O8 C6 H6A 111.5
C5 O7 H7 109.5
O9 N7 C8 117.0(2)
O9 N7 O10 120.9(2)
O10 N7 C8 122.1(2)
N5 C7 C8 125.0(2)
N6 C7 N5 108.8(2)
N6 C7 C8 126.2(2)
O11 N8 C8 117.6(2)
O12 N8 C8 121.1(2)
O12 N8 O11 121.3(2)
C6 O8 H8 109.5
N7 C8 C7 120.9(2)
N8 C8 N7 117.6(2)
N8 C8 C7 121.5(2)

loop_
_geom_bond_atom_site_label_1
_geom_bond_atom_site_label_2
_geom_bond_distance
O1 H1 0.8200
O1 C1 1.403(4)
N1 H1A 0.8600
N1 C1 1.456(4)
N1 C3 1.338(4)
C1 H1B 0.9800
C1 C2 1.518(4)
N2 C2 1.457(4)
N2 C3 1.319(4)
N2 H2 0.83(2)
O2 H2A 0.8200
O2 C2 1.400(4)
C2 H2B 0.9800
N3 O3 1.151(4)
N3 C4 1.410(4)
N3 O4 1.219(3)
C3 C4 1.428(4)
N4 C4 1.403(4)
N4 O5 1.248(3)
N4 O6 1.219(3)
N5 H5 0.8600
N5 C5 1.446(3)
N5 C7 1.339(3)
C5 H5A 0.9800
C5 C6 1.535(4)
C5 O7 1.399(4)
N6 H6 0.8600
N6 C6 1.455(4)
N6 C7 1.331(3)
C6 H6A 0.9800
C6 O8 1.396(4)
O7 H7 0.8200
N7 C8 1.409(4)
N7 O9 1.213(3)
N7 O10 1.215(3)
C7 C8 1.429(4)
N8 C8 1.401(3)
N8 O11 1.250(3)
N8 O12 1.223(3)
O8 H8 0.8200

loop_
_geom_torsion_atom_site_label_1
_geom_torsion_atom_site_label_2
_geom_torsion_atom_site_label_3
_geom_torsion_atom_site_label_4
_geom_torsion
O1 C1 C2 N2 -97.2(3)
O1 C1 C2 O2 145.3(2)
N1 C1 C2 N2 19.4(3)
N1 C1 C2 O2 -98.1(3)
N1 C3 C4 N3 -0.6(5)
N1 C3 C4 N4 178.7(3)
C1 N1 C3 N2 8.1(4)
C1 N1 C3 C4 -171.0(3)
N2 C3 C4 N3 -179.5(3)
N2 C3 C4 N4 -0.2(5)
C2 N2 C3 N1 6.1(4)
C2 N2 C3 C4 -174.8(3)
C3 N1 C1 O1 97.1(3)
C3 N1 C1 C2 -17.7(3)
C3 N2 C2 C1 -16.6(3)
C3 N2 C2 O2 102.3(3)
O3 N3 C4 C3 -174.4(4)
O3 N3 C4 N4 6.3(5)
O4 N3 C4 C3 1.6(5)
O4 N3 C4 N4 -177.7(3)
N5 C5 C6 N6 -20.0(3)
N5 C5 C6 O8 97.1(3)
N5 C7 C8 N7 175.4(3)
N5 C7 C8 N8 -6.5(4)
C5 N5 C7 N6 -11.1(3)
C5 N5 C7 C8 168.6(3)
O5 N4 C4 N3 -171.5(3)
O5 N4 C4 C3 9.1(4)
N6 C7 C8 N7 -5.0(4)
N6 C7 C8 N8 173.1(3)
C6 N6 C7 N5 -3.8(3)
C6 N6 C7 C8 176.6(3)
O6 N4 C4 N3 10.4(4)
O6 N4 C4 C3 -168.9(3)
O7 C5 C6 N6 101.9(3)
O7 C5 C6 O8 -141.0(2)
C7 N5 C5 C6 19.9(3)
C7 N5 C5 O7 -103.2(3)
C7 N6 C6 C5 15.6(3)
C7 N6 C6 O8 -101.1(3)
O9 N7 C8 C7 20.0(4)
O9 N7 C8 N8 -158.2(3)
O10 N7 C8 C7 -160.8(3)
O10 N7 C8 N8 21.0(4)
O11 N8 C8 N7 -166.3(3)
O11 N8 C8 C7 15.5(4)
O12 N8 C8 N7 15.9(4)
O12 N8 C8 C7 -162.2(3)
